data_4122851
loop_
_publ_author_name
'Johnson, Jacob A.'
'Zhang, Xu'
'Reeson, Tyler C.'
'Chen, Yu-Sheng'
'Zhang, Jian'

_publ_section_title
;
 Facile Control of the Charge Density and Photocatalytic Activity of an
 Anionic Indium Porphyrin Framework via in Situ Metalation.
;
_journal_name_full 'Journal of the American Chemical Society'
_journal_page_first 141028135635006
_journal_paper_doi 10.1021/ja5092672
_journal_year 2014
_chemical_formula_moiety 'C100 H52 In3 N4 O16'
_chemical_formula_sum 'C100 H52 In3 N4 O16'
_chemical_formula_weight 1909.91
_chemical_melting_point ?
_chemical_name_systematic
;
 ?
;
_space_group_crystal_system orthorhombic
_space_group_IT_number 58
_space_group_name_Hall '-P 2 2n'
_space_group_name_H-M_alt 'P n n m'
_symmetry_space_group_name_Hall '-P 2 2n'
_symmetry_space_group_name_H-M 'P n n m'
_atom_sites_solution_hydrogens geom
_audit_creation_method SHELXL-2013
_cell_angle_alpha 90
_cell_angle_beta 90
_cell_angle_gamma 90
_cell_formula_units_Z 2
_cell_length_a 23.5482(16)
_cell_length_b 23.548
_cell_length_c 31.983(2)
_cell_measurement_temperature 296(2)
_cell_volume 17735.0(16)
_computing_structure_refinement 'SHELXL-2013 (Sheldrick, 2013)'
_diffrn_ambient_temperature 296(2)
_diffrn_measured_fraction_theta_full 0.645
_diffrn_measured_fraction_theta_max 0.971
_diffrn_measurement_device_type 'Bruker APEX-II CCD'
_diffrn_measurement_method '\f and \w scans'
_diffrn_radiation_type Synchrotron
_diffrn_radiation_wavelength 0.41329
_diffrn_reflns_av_R_equivalents 0.0731
_diffrn_reflns_av_unetI/netI 0.0514
_diffrn_reflns_Laue_measured_fraction_full 0.645
_diffrn_reflns_Laue_measured_fraction_max 0.971
_diffrn_reflns_limit_h_max 22
_diffrn_reflns_limit_h_min -24
_diffrn_reflns_limit_k_max 19
_diffrn_reflns_limit_k_min -24
_diffrn_reflns_limit_l_max 27
_diffrn_reflns_limit_l_min -33
_diffrn_reflns_number 97090
_diffrn_reflns_point_group_measured_fraction_full 0.645
_diffrn_reflns_point_group_measured_fraction_max 0.971
_diffrn_reflns_theta_full 14.358
_diffrn_reflns_theta_max 12.475
_diffrn_reflns_theta_min 0.624
_diffrn_source Synchrotron
_exptl_absorpt_coefficient_mu 0.264
_exptl_absorpt_correction_T_max 0.7436
_exptl_absorpt_correction_T_min 0.6442
_exptl_absorpt_correction_type multi-scan
_exptl_crystal_colour Red
_exptl_crystal_density_diffrn 0.358
_exptl_crystal_description block
_exptl_crystal_F_000 1910
_exptl_crystal_size_max 0.2
_exptl_crystal_size_mid 0.2
_exptl_crystal_size_min 0.2
_refine_diff_density_max 0.347
_refine_diff_density_min -0.738
_refine_diff_density_rms 0.066
_refine_ls_extinction_coef 0.0015(4)
_refine_ls_extinction_expression Fc^*^=kFc[1+0.001xFc^2^\l^3^/sin(2\q)]^-1/4^
_refine_ls_extinction_method SHELXL
_refine_ls_goodness_of_fit_ref 0.952
_refine_ls_hydrogen_treatment constr
_refine_ls_matrix_type full
_refine_ls_number_parameters 283
_refine_ls_number_reflns 10554
_refine_ls_number_restraints 0
_refine_ls_restrained_S_all 0.952
_refine_ls_R_factor_all 0.1437
_refine_ls_R_factor_gt 0.0958
_refine_ls_shift/su_max 0.001
_refine_ls_shift/su_mean 0.000
_refine_ls_structure_factor_coef Fsqd
_refine_ls_weighting_details 'w=1/[\s^2^(Fo^2^)+(0.1970P)^2^] where P=(Fo^2^+2Fc^2^)/3'
_refine_ls_weighting_scheme calc
_refine_ls_wR_factor_gt 0.2790
_refine_ls_wR_factor_ref 0.3034
_reflns_Friedel_coverage 0.000
_reflns_number_gt 5042
_reflns_number_total 10554
_reflns_threshold_expression 'I > 2\s(I)'
_cod_data_source_file ja5092672_si_002.cif
_cod_data_source_block UNLPF10_2
_cod_depositor_comments
;
The following automatic conversions were performed:

'_chemical_melting_point' value 'Not measured' was changed to '?' -
the value is undefined or not
given.

'_exptl_absorpt_correction_type' value 'Multi-scan' changed
to 'multi-scan' according to
/home/saulius/struct/COD-crude-data--automatic-downloads/rss-feeds/ACS/lib/dictionaries/cif_core.dic
dictionary named 'cif_core.dic' version 2.4.2 from 2011-04-26.

Automatic conversion script
Id: cif_fix_values 2827 2014-09-09 07:05:25Z andrius 
;
_cod_original_cell_volume 17735.3(17)
_cod_database_code 4122851
_shelx_space_group_comment
;
The symmetry employed for this shelxl refinement is uniquely defined
by the following loop, which should always be used as a source of
symmetry information in preference to the above space-group names.
They are only intended as comments.
;

loop_
_space_group_symop_operation_xyz
'x, y, z'
'-x, -y, z'
'-x+1/2, y+1/2, -z+1/2'
'x+1/2, -y+1/2, -z+1/2'
'-x, -y, -z'
'x, y, -z'
'x-1/2, -y-1/2, z-1/2'
'-x-1/2, y-1/2, z-1/2'

loop_
_atom_site_label
_atom_site_type_symbol
_atom_site_fract_x
_atom_site_fract_y
_atom_site_fract_z
_atom_site_U_iso_or_equiv
_atom_site_adp_type
_atom_site_occupancy
_atom_site_site_symmetry_order
_atom_site_calc_flag
_atom_site_refinement_flags_posn
_atom_site_refinement_flags_adp
_atom_site_refinement_flags_occupancy
In1 In 0.5000 0.5000 0.25002(2) 0.1214(4) Uani 1 2 d S T P
In2 In 0.5000 0.0000 0.5000 0.445(2) Uani 1 4 d S T P
O1 O 0.09001(18) 0.03198(18) 0.24006(15) 0.1488(15) Uani 1 1 d . . .
O2 O 0.06035(17) 0.01866(16) 0.30570(15) 0.1483(14) Uani 1 1 d . . .
O3 O 0.46824(19) 0.40964(16) 0.24004(16) 0.1480(13) Uani 1 1 d . . .
O4 O 0.48218(18) 0.44032(17) 0.30647(16) 0.1570(16) Uani 1 1 d . . .
N1 N 0.4418(2) 0.0581(2) 0.5000 0.1099(15) Uani 1 2 d S T P
N2 N 0.5000 0.0000 0.4378(2) 0.1218(17) Uani 1 2 d S T P
C1 C 0.4673(3) 0.4031(3) 0.2803(3) 0.148(2) Uani 1 1 d . . .
C2 C 0.4486(2) 0.3425(2) 0.2953(2) 0.1350(17) Uani 1 1 d . . .
C3 C 0.4288(3) 0.3039(3) 0.2686(2) 0.166(2) Uani 1 1 d . . .
H3A H 0.4287 0.3113 0.2400 0.199 Uiso 1 1 calc R U .
C4 C 0.4079(2) 0.2513(2) 0.2841(2) 0.161(2) Uani 1 1 d . . .
H4A H 0.3932 0.2248 0.2654 0.193 Uiso 1 1 calc R U .
C5 C 0.4092(2) 0.2387(3) 0.3271(2) 0.1369(17) Uani 1 1 d . . .
C6 C 0.4326(3) 0.2810(3) 0.35334(19) 0.163(2) Uani 1 1 d . . .
H6A H 0.4355 0.2739 0.3819 0.195 Uiso 1 1 calc R U .
C7 C 0.4515(3) 0.3326(2) 0.3379(2) 0.162(2) Uani 1 1 d . . .
H7A H 0.4658 0.3601 0.3559 0.194 Uiso 1 1 calc R U .
C8 C 0.3873(3) 0.1846(2) 0.34303(17) 0.1271(16) Uani 1 1 d . . .
C9 C 0.3380(2) 0.1628(2) 0.32704(17) 0.1435(18) Uani 1 1 d . . .
H9A H 0.3194 0.1817 0.3055 0.172 Uiso 1 1 calc R U .
C10 C 0.3155(2) 0.1127(3) 0.34277(17) 0.1296(16) Uani 1 1 d . . .
C11 C 0.3436(2) 0.0829(2) 0.37461(18) 0.1346(17) Uani 1 1 d . . .
H11A H 0.3284 0.0494 0.3853 0.161 Uiso 1 1 calc R U .
C12 C 0.3946(2) 0.1043(2) 0.38998(16) 0.1230(15) Uani 1 1 d . . .
C13 C 0.4158(2) 0.1563(2) 0.37427(18) 0.1295(16) Uani 1 1 d . . .
H13A H 0.4492 0.1714 0.3851 0.155 Uiso 1 1 calc R U .
C14 C 0.2606(2) 0.0912(2) 0.3266(2) 0.1333(16) Uani 1 1 d . . .
C15 C 0.2476(3) 0.0926(2) 0.2834(2) 0.162(2) Uani 1 1 d . . .
H15A H 0.2741 0.1068 0.2645 0.194 Uiso 1 1 calc R U .
C16 C 0.1952(3) 0.0728(3) 0.2690(2) 0.167(2) Uani 1 1 d . . .
H16A H 0.1871 0.0739 0.2406 0.200 Uiso 1 1 calc R U .
C17 C 0.1562(2) 0.0521(2) 0.2960(3) 0.1337(17) Uani 1 1 d . . .
C18 C 0.1672(3) 0.0494(2) 0.3388(2) 0.167(2) Uani 1 1 d . . .
H18A H 0.1397 0.0352 0.3569 0.201 Uiso 1 1 calc R U .
C19 C 0.2185(3) 0.0677(3) 0.3543(2) 0.176(2) Uani 1 1 d . . .
H19A H 0.2261 0.0650 0.3828 0.211 Uiso 1 1 calc R U .
C20M C 0.0986(3) 0.0333(2) 0.2784(3) 0.138(2) Uani 1 1 d . . .
C21 C 0.4254(2) 0.0744(2) 0.4243(2) 0.1187(15) Uani 1 1 d . . .
C22 C 0.4139(2) 0.0859(2) 0.4661(2) 0.1203(15) Uani 1 1 d . . .
C23 C 0.3719(2) 0.1278(2) 0.47891(14) 0.162(2) Uani 1 1 d . . .
H23A H 0.3495 0.1501 0.4615 0.194 Uiso 1 1 calc R U .
C24 C 0.4653(2) 0.0345(2) 0.4104(2) 0.1281(16) Uani 1 1 d . . .
C25 C 0.4805(3) 0.0203(2) 0.3650(2) 0.163(2) Uani 1 1 d . . .
H25A H 0.4648 0.0372 0.3414 0.195 Uiso 1 1 calc R U .

loop_
_atom_site_aniso_label
_atom_site_aniso_U_11
_atom_site_aniso_U_22
_atom_site_aniso_U_33
_atom_site_aniso_U_23
_atom_site_aniso_U_13
_atom_site_aniso_U_12
In1 0.1037(5) 0.1048(5) 0.1557(7) 0.000 0.000 -0.0002(2)
In2 0.536(5) 0.510(4) 0.290(3) 0.000 0.000 0.240(3)
O1 0.128(3) 0.146(3) 0.173(4) -0.003(3) -0.035(3) -0.028(2)
O2 0.102(3) 0.143(3) 0.200(4) -0.012(3) -0.011(3) -0.017(2)
O3 0.135(4) 0.128(3) 0.181(4) 0.028(3) 0.005(3) -0.017(2)
O4 0.147(3) 0.111(3) 0.212(5) 0.001(3) 0.007(3) -0.027(2)
N1 0.094(4) 0.098(3) 0.138(5) 0.000 0.000 0.016(3)
N2 0.118(4) 0.127(4) 0.120(5) 0.000 0.000 -0.004(3)
C1 0.096(4) 0.147(6) 0.200(8) 0.054(6) 0.010(5) 0.019(4)
C2 0.127(4) 0.102(4) 0.176(6) 0.023(4) -0.019(4) -0.023(3)
C3 0.229(7) 0.126(5) 0.142(5) 0.014(4) -0.014(4) -0.065(4)
C4 0.178(5) 0.123(4) 0.182(7) 0.010(4) -0.050(5) -0.040(4)
C5 0.149(4) 0.142(5) 0.119(5) 0.012(4) -0.040(4) -0.001(4)
C6 0.201(6) 0.150(5) 0.137(5) 0.020(4) -0.034(4) -0.039(4)
C7 0.204(6) 0.119(4) 0.163(6) 0.036(4) -0.029(5) -0.052(4)
C8 0.137(5) 0.105(4) 0.139(4) 0.023(3) -0.010(4) -0.021(3)
C9 0.121(4) 0.154(5) 0.155(5) 0.036(4) -0.022(4) -0.036(4)
C10 0.091(4) 0.161(5) 0.137(4) 0.000(4) -0.019(3) -0.031(3)
C11 0.099(4) 0.147(4) 0.157(5) 0.009(4) -0.036(3) -0.009(3)
C12 0.126(4) 0.119(4) 0.124(4) 0.006(3) -0.010(3) 0.020(4)
C13 0.112(4) 0.113(4) 0.164(5) 0.022(3) -0.013(3) -0.019(3)
C14 0.121(5) 0.143(4) 0.136(5) 0.039(3) -0.018(4) -0.011(3)
C15 0.134(5) 0.180(5) 0.172(6) 0.048(4) -0.020(4) -0.047(4)
C16 0.130(5) 0.231(6) 0.139(5) 0.008(4) -0.021(4) -0.068(5)
C17 0.102(4) 0.117(3) 0.182(6) 0.018(4) -0.017(5) -0.018(3)
C18 0.121(5) 0.210(6) 0.170(6) 0.036(5) -0.042(4) -0.051(4)
C19 0.127(5) 0.244(7) 0.157(5) 0.032(5) -0.021(4) -0.062(5)
C20M 0.111(6) 0.101(4) 0.203(8) -0.002(4) -0.032(6) 0.007(3)
C21 0.106(4) 0.106(3) 0.144(5) -0.001(4) 0.006(4) 0.014(3)
C22 0.104(4) 0.107(4) 0.150(5) -0.020(3) 0.029(4) -0.005(3)
C23 0.157(5) 0.177(4) 0.152(5) 0.003(3) -0.006(3) 0.023(4)
C24 0.117(4) 0.110(4) 0.157(6) 0.014(4) -0.015(4) -0.031(4)
C25 0.169(6) 0.177(6) 0.142(5) 0.005(4) -0.014(4) 0.042(4)

loop_
_atom_type_symbol
_atom_type_description
_atom_type_scat_dispersion_real
_atom_type_scat_dispersion_imag
_atom_type_scat_source
C C 0.0015 0.0009 'International Tables Vol C Tables 4.2.6.8 and 6.1.1.4'
H H 0.0000 0.0000 'International Tables Vol C Tables 4.2.6.8 and 6.1.1.4'
N N 0.0030 0.0019 'International Tables Vol C Tables 4.2.6.8 and 6.1.1.4'
O O 0.0056 0.0036 'International Tables Vol C Tables 4.2.6.8 and 6.1.1.4'
In In -1.2843 0.8542 'International Tables Vol C Tables 4.2.6.8 and 6.1.1.4'

loop_
_geom_angle_atom_site_label_1
_geom_angle_atom_site_label_2
_geom_angle_atom_site_label_3
_geom_angle
_geom_angle_site_symmetry_1
_geom_angle_site_symmetry_3
O1 In1 O1 164.0(2) 4 3
O1 In1 O3 90.93(16) 4 .
O1 In1 O3 91.31(16) 3 .
O1 In1 O3 91.31(16) 4 2_665
O1 In1 O3 90.93(16) 3 2_665
O3 In1 O3 163.9(3) . 2_665
O1 In1 O2 137.8(2) 4 3
O1 In1 O2 58.21(14) 3 3
O3 In1 O2 82.43(15) . 3
O3 In1 O2 85.21(15) 2_665 3
O1 In1 O2 58.21(14) 4 4
O1 In1 O2 137.8(2) 3 4
O3 In1 O2 85.21(15) . 4
O3 In1 O2 82.42(15) 2_665 4
O2 In1 O2 79.7(3) 3 4
O1 In1 O4 81.93(16) 4 .
O1 In1 O4 85.62(16) 3 .
O3 In1 O4 59.02(14) . .
O3 In1 O4 137.1(2) 2_665 .
O2 In1 O4 126.86(15) 3 .
O2 In1 O4 126.30(15) 4 .
O1 In1 O4 85.62(16) 4 2_665
O1 In1 O4 81.94(16) 3 2_665
O3 In1 O4 137.1(2) . 2_665
O3 In1 O4 59.02(14) 2_665 2_665
O2 In1 O4 126.30(15) 3 2_665
O2 In1 O4 126.86(15) 4 2_665
O4 In1 O4 78.2(2) . 2_665
O1 In1 C1 87.85(18) 4 2_665
O1 In1 C1 86.17(17) 3 2_665
O3 In1 C1 166.1(3) . 2_665
O3 In1 C1 30.0(2) 2_665 2_665
O2 In1 C1 107.6(2) 3 2_665
O2 In1 C1 105.8(2) 4 2_665
O4 In1 C1 107.1(3) . 2_665
O4 In1 C1 29.0(2) 2_665 2_665
O1 In1 C1 86.17(17) 4 .
O1 In1 C1 87.85(18) 3 .
O3 In1 C1 30.0(2) . .
O3 In1 C1 166.1(3) 2_665 .
O2 In1 C1 105.8(2) 3 .
O2 In1 C1 107.6(2) 4 .
O4 In1 C1 29.0(2) . .
O4 In1 C1 107.1(3) 2_665 .
C1 In1 C1 136.1(5) 2_665 .
O1 In1 C20M 167.7(3) 4 3
O1 In1 C20M 28.36(18) 3 3
O3 In1 C20M 86.54(17) . 3
O3 In1 C20M 87.87(17) 2_665 3
O2 In1 C20M 29.85(18) 3 3
O2 In1 C20M 109.5(3) 4 3
O4 In1 C20M 106.9(2) . 3
O4 In1 C20M 104.4(2) 2_665 3
C1 In1 C20M 97.45(19) 2_665 3
C1 In1 C20M 97.5(2) . 3
O1 In1 C20M 28.36(18) 4 4
O1 In1 C20M 167.7(3) 3 4
O3 In1 C20M 87.87(17) . 4
O3 In1 C20M 86.54(17) 2_665 4
O2 In1 C20M 109.5(3) 3 4
O2 In1 C20M 29.85(18) 4 4
O4 In1 C20M 104.4(2) . 4
O4 In1 C20M 106.9(2) 2_665 4
C1 In1 C20M 97.5(2) 2_665 4
C1 In1 C20M 97.45(19) . 4
C20M In1 C20M 139.3(5) 3 4
N1 In2 N1 180.0(2) . 5_656
N1 In2 N2 90.0 . .
N1 In2 N2 90.0 5_656 .
N1 In2 N2 90.0 . 5_656
N1 In2 N2 90.0 5_656 5_656
N2 In2 N2 180.0 . 5_656
C20M O1 In1 91.3(4) . 3_545
C20M O2 In1 87.6(4) . 3_545
C1 O3 In1 88.7(4) . .
C1 O4 In1 87.4(4) . .
C22 N1 C22 98.8(6) . 6_556
C22 N1 In2 130.6(3) . .
C22 N1 In2 130.6(3) 6_556 .
C24 N2 C24 105.5(7) 2_655 .
C24 N2 In2 127.3(3) 2_655 .
C24 N2 In2 127.3(3) . .
O4 C1 O3 124.9(6) . .
O4 C1 C2 120.6(8) . .
O3 C1 C2 114.5(8) . .
O4 C1 In1 63.5(4) . .
O3 C1 In1 61.3(3) . .
C2 C1 In1 175.6(7) . .
C3 C2 C7 122.2(5) . .
C3 C2 C1 121.6(7) . .
C7 C2 C1 116.1(7) . .
C2 C3 C4 119.6(6) . .
C5 C4 C3 121.1(5) . .
C4 C5 C6 116.0(5) . .
C4 C5 C8 121.1(5) . .
C6 C5 C8 122.9(6) . .
C7 C6 C5 122.2(6) . .
C6 C7 C2 118.9(5) . .
C9 C8 C13 120.2(5) . .
C9 C8 C5 119.6(6) . .
C13 C8 C5 120.1(5) . .
C8 C9 C10 120.5(5) . .
C9 C10 C11 120.6(5) . .
C9 C10 C14 119.8(6) . .
C11 C10 C14 119.6(5) . .
C12 C11 C10 118.8(5) . .
C11 C12 C13 119.6(5) . .
C11 C12 C21 120.6(5) . .
C13 C12 C21 119.8(5) . .
C8 C13 C12 120.3(5) . .
C15 C14 C19 117.6(5) . .
C15 C14 C10 121.4(5) . .
C19 C14 C10 121.0(6) . .
C16 C15 C14 120.3(6) . .
C17 C16 C15 120.7(6) . .
C16 C17 C18 121.1(6) . .
C16 C17 C20M 118.1(7) . .
C18 C17 C20M 120.8(7) . .
C19 C18 C17 120.2(6) . .
C18 C19 C14 120.1(6) . .
O1 C20M O2 123.0(6) . .
O1 C20M C17 120.9(8) . .
O2 C20M C17 116.1(7) . .
O1 C20M In1 60.4(3) . 3_545
O2 C20M In1 62.6(3) . 3_545
C17 C20M In1 178.6(7) . 3_545
C22 C21 C24 124.6(5) . .
C22 C21 C12 121.4(5) . .
C24 C21 C12 114.1(5) . .
C21 C22 N1 123.4(4) . .
C21 C22 C23 122.3(5) . .
N1 C22 C23 114.3(5) . .
C23 C23 C22 106.3(3) 6_556 .
C21 C24 N2 124.2(5) . .
C21 C24 C25 127.2(5) . .
N2 C24 C25 108.6(5) . .
C25 C25 C24 108.7(3) 2_655 .

loop_
_geom_bond_atom_site_label_1
_geom_bond_atom_site_label_2
_geom_bond_distance
_geom_bond_site_symmetry_2
In1 O1 2.272(4) 4
In1 O1 2.272(4) 3
In1 O3 2.278(4) .
In1 O3 2.278(4) 2_665
In1 O2 2.322(4) 3
In1 O2 2.322(4) 4
In1 O4 2.326(4) .
In1 O4 2.326(4) 2_665
In1 C1 2.595(6) 2_665
In1 C1 2.595(6) .
In1 C20M 2.612(6) 3
In1 C20M 2.612(6) 4
In2 N1 1.937(5) .
In2 N1 1.937(5) 5_656
In2 N2 1.990(6) .
In2 N2 1.990(6) 5_656
O1 C20M 1.241(7) .
O1 In1 2.272(4) 3_545
O2 C20M 1.301(8) .
O2 In1 2.321(4) 3_545
O3 C1 1.298(8) .
O4 C1 1.260(9) .
N1 C22 1.427(6) .
N1 C22 1.427(6) 6_556
N2 C24 1.448(6) 2_655
N2 C24 1.448(6) .
C1 C2 1.568(8) .
C2 C3 1.330(6) .
C2 C7 1.386(7) .
C3 C4 1.422(7) .
C4 C5 1.409(7) .
C5 C6 1.416(6) .
C5 C8 1.465(7) .
C6 C7 1.384(7) .
C8 C9 1.369(6) .
C8 C13 1.376(6) .
C9 C10 1.388(6) .
C10 C11 1.403(6) .
C10 C14 1.483(7) .
C11 C12 1.393(6) .
C12 C13 1.415(6) .
C12 C21 1.492(6) .
C14 C15 1.414(7) .
C14 C19 1.440(7) .
C15 C16 1.397(7) .
C16 C17 1.352(7) .
C17 C18 1.395(7) .
C17 C20M 1.534(8) .
C18 C19 1.377(7) .
C20M In1 2.612(6) 3_545
C21 C22 1.392(6) .
C21 C24 1.402(7) .
C22 C23 1.455(7) .
C23 C23 1.349(9) 6_556
C24 C25 1.530(7) .
C25 C25 1.325(10) 2_655
